data_7020854
loop_
_publ_author_name
'Papazoglou, Ioannis'
'Cox, Philip J.'
'Papadopoulos, Anastasios G.'
'Sigalas, Michael P.'
'Aslanidis, Paraskevas'

_publ_section_title
;
 Copper(i) complexes of 1,10-phenanthroline and heterocyclic thioamides:
 an experimental and theoretical (DFT) investigation of the photophysical
 characteristics.
;
_journal_issue 8
_journal_name_full 'Dalton transactions (Cambridge, England : 2003)'
_journal_page_first 2755
_journal_page_last 2764
_journal_paper_doi 10.1039/c2dt32167j
_journal_volume 42
_journal_year 2013
_chemical_formula_sum 'C17 H13 Cu I N3 S'
_chemical_formula_weight 481.8
_chemical_name_common CuI(1,10-phenanthroline)(pyridine-2(1H)-thione)
_chemical_name_systematic
;
?
;
_space_group_IT_number 2
_symmetry_cell_setting triclinic
_symmetry_Int_Tables_number 2
_symmetry_space_group_name_Hall '-P 1'
_symmetry_space_group_name_H-M 'P -1'
_atom_sites_solution_hydrogens geom
_atom_sites_solution_primary direct
_atom_sites_solution_secondary difmap
_audit_creation_date 2011-10-07T22:37:33-00:00
_audit_creation_method 'WinGX routine CIF_UPDATE'
_cell_angle_alpha 85.396(18)
_cell_angle_beta 72.771(13)
_cell_angle_gamma 67.540(14)
_cell_formula_units_Z 2
_cell_length_a 7.9266(11)
_cell_length_b 9.2093(16)
_cell_length_c 13.107(3)
_cell_measurement_reflns_used 2284
_cell_measurement_temperature 100(2)
_cell_measurement_theta_max 27.5
_cell_measurement_theta_min 2.9
_cell_volume 844.0(3)
_computing_cell_refinement
;
CrystalClear-SM Expert 2.0 r7 (Rigaku, 2011)
;
_computing_data_collection
;
CrystalClear-SM Expert 2.0 r7 (Rigaku, 2011)
;
_computing_data_reduction
;
CrystalClear-SM Expert 2.0 r7 (Rigaku, 2011)
;
_computing_structure_refinement 'SHELXL-97 (Sheldrick, 1997)'
_computing_structure_solution 'SHELXS-97 (Sheldrick, 1990)'
_diffrn_ambient_temperature 100(2)
_diffrn_detector CCD
_diffrn_detector_area_resol_mean 28.5714
_diffrn_measured_fraction_theta_full 0.98
_diffrn_measured_fraction_theta_max 0.98
_diffrn_measurement_device
;
AFC12 (Right): Kappa 3 circle
;
_diffrn_measurement_device_type
;
Rigaku Saturn724+ (2x2 bin mode)
;
_diffrn_measurement_method 'profile data from \w-scans'
_diffrn_orient_matrix_type d*Trek
_diffrn_orient_matrix_UB_11 0.006779
_diffrn_orient_matrix_UB_12 0.138706
_diffrn_orient_matrix_UB_13 -0.032232
_diffrn_orient_matrix_UB_21 -0.109141
_diffrn_orient_matrix_UB_22 -0.042523
_diffrn_orient_matrix_UB_23 -0.010246
_diffrn_orient_matrix_UB_31 -0.008774
_diffrn_orient_matrix_UB_32 -0.004824
_diffrn_orient_matrix_UB_33 0.079308
_diffrn_radiation_monochromator graphite
_diffrn_radiation_type MoK\a
_diffrn_radiation_wavelength 0.71073
_diffrn_reflns_av_R_equivalents 0.0184
_diffrn_reflns_av_unetI/netI 0.0325
_diffrn_reflns_limit_h_max 10
_diffrn_reflns_limit_h_min -10
_diffrn_reflns_limit_k_max 9
_diffrn_reflns_limit_k_min -11
_diffrn_reflns_limit_l_max 16
_diffrn_reflns_limit_l_min -17
_diffrn_reflns_number 7844
_diffrn_reflns_theta_full 27.5
_diffrn_reflns_theta_max 27.5
_diffrn_reflns_theta_min 2.85
_diffrn_source 'Rotating Anode'
_exptl_absorpt_coefficient_mu 3.248
_exptl_absorpt_correction_T_max 1
_exptl_absorpt_correction_T_min 0.912
_exptl_absorpt_correction_type multi-scan
_exptl_crystal_colour 'Dark Orange'
_exptl_crystal_density_diffrn 1.896
_exptl_crystal_density_method 'not measured'
_exptl_crystal_description 'cut block'
_exptl_crystal_F_000 468
_exptl_crystal_size_max 0.2
_exptl_crystal_size_mid 0.06
_exptl_crystal_size_min 0.02
_refine_diff_density_max 0.656
_refine_diff_density_min -0.426
_refine_diff_density_rms 0.078
_refine_ls_extinction_method none
_refine_ls_goodness_of_fit_ref 0.977
_refine_ls_hydrogen_treatment constr
_refine_ls_matrix_type full
_refine_ls_number_parameters 208
_refine_ls_number_reflns 3805
_refine_ls_number_restraints 0
_refine_ls_restrained_S_all 0.977
_refine_ls_R_factor_all 0.0201
_refine_ls_R_factor_gt 0.0173
_refine_ls_shift/su_max 0.001
_refine_ls_shift/su_mean 0
_refine_ls_structure_factor_coef Fsqd
_refine_ls_weighting_details 'calc w=1/[\s^2^(Fo^2^)+(0.0183P)^2^+0.0000P] where P=(Fo^2^+2Fc^2^)/3'
_refine_ls_weighting_scheme calc
_refine_ls_wR_factor_gt 0.0408
_refine_ls_wR_factor_ref 0.0412
_reflns_number_gt 3174
_reflns_number_total 3805
_reflns_threshold_expression >2sigma(I)
_cod_data_source_file c2dt32167j.txt
_cod_data_source_block phen1
_cod_depositor_comments
;
The following automatic conversions were performed:

'_exptl_absorpt_correction_type' value 'Multi-scan' changed to
'multi-scan' according to
/home/saulius/struct/CIF-dictionaries/cif_core.dic dictionary named
'cif_core.dic' version 2.4.2 from 2011-04-26.

Automatic conversion script
Id: cif_fix_values 1891 2012-01-12 08:04:46Z andrius 
;
_cod_original_sg_symbol_H-M P-1
_cod_database_code 7020854

loop_
_symmetry_equiv_pos_as_xyz
'x, y, z'
'-x, -y, -z'

loop_
_atom_site_label
_atom_site_type_symbol
_atom_site_fract_x
_atom_site_fract_y
_atom_site_fract_z
_atom_site_U_iso_or_equiv
_atom_site_adp_type
_atom_site_occupancy
_atom_site_symmetry_multiplicity
_atom_site_calc_flag
_atom_site_refinement_flags
I1 I 0.103107(18) 0.230533(13) 0.149964(10) 0.01906(5) Uani 1 1 d .
Cu1 Cu 0.32658(3) 0.22732(3) 0.263600(19) 0.01571(6) Uani 1 1 d .
S1 S 0.41158(7) 0.43211(5) 0.26469(4) 0.01634(10) Uani 1 1 d .
N1 N 0.2045(2) 0.16975(16) 0.41730(12) 0.0131(3) Uani 1 1 d .
N2 N 0.5171(2) -0.00761(17) 0.26610(13) 0.0146(3) Uani 1 1 d .
N3 N 0.2904(2) 0.51901(17) 0.09158(12) 0.0130(3) Uani 1 1 d .
H3 H 0.2759 0.4283 0.097 0.016 Uiso 1 1 d R
C1 C 0.0489(3) 0.2563(2) 0.49096(16) 0.0176(4) Uani 1 1 d .
H1 H -0.0187 0.3611 0.4748 0.021 Uiso 1 1 calc R
C2 C -0.0215(3) 0.2025(2) 0.59083(16) 0.0208(4) Uani 1 1 d .
H2 H -0.1347 0.2693 0.6404 0.025 Uiso 1 1 calc R
C3 C 0.0738(3) 0.0526(2) 0.61669(16) 0.0192(4) Uani 1 1 d .
H3A H 0.0285 0.0142 0.6846 0.023 Uiso 1 1 calc R
C4 C 0.2405(3) -0.0440(2) 0.54084(15) 0.0149(4) Uani 1 1 d .
C5 C 0.3489(3) -0.2038(2) 0.56055(16) 0.0188(4) Uani 1 1 d .
H5 H 0.3098 -0.2471 0.6275 0.023 Uiso 1 1 calc R
C6 C 0.5052(3) -0.2922(2) 0.48490(16) 0.0190(4) Uani 1 1 d .
H6 H 0.5749 -0.3971 0.4997 0.023 Uiso 1 1 calc R
C7 C 0.5693(3) -0.2319(2) 0.38223(16) 0.0156(4) Uani 1 1 d .
C8 C 0.7278(3) -0.3208(2) 0.30005(17) 0.0213(5) Uani 1 1 d .
H8 H 0.8006 -0.4268 0.3108 0.026 Uiso 1 1 calc R
C9 C 0.7775(3) -0.2543(2) 0.20410(17) 0.0217(4) Uani 1 1 d .
H9 H 0.884 -0.3136 0.1475 0.026 Uiso 1 1 calc R
C10 C 0.6681(3) -0.0967(2) 0.19105(16) 0.0186(4) Uani 1 1 d .
H10 H 0.7045 -0.0514 0.1245 0.022 Uiso 1 1 calc R
C11 C 0.4671(3) -0.0750(2) 0.36121(15) 0.0126(4) Uani 1 1 d .
C12 C 0.3001(3) 0.0197(2) 0.44220(15) 0.0126(4) Uani 1 1 d .
C13 C 0.3567(3) 0.5573(2) 0.16555(15) 0.0136(4) Uani 1 1 d .
C14 C 0.3795(3) 0.7023(2) 0.15289(16) 0.0178(4) Uani 1 1 d .
H14 H 0.4253 0.7356 0.2024 0.021 Uiso 1 1 calc R
C15 C 0.3366(3) 0.7970(2) 0.06989(17) 0.0212(4) Uani 1 1 d .
H15 H 0.3546 0.894 0.0621 0.025 Uiso 1 1 calc R
C16 C 0.2664(3) 0.7508(2) -0.00321(16) 0.0191(4) Uani 1 1 d .
H16 H 0.235 0.8157 -0.0602 0.023 Uiso 1 1 calc R
C17 C 0.2447(3) 0.6104(2) 0.00998(15) 0.0164(4) Uani 1 1 d .
H17 H 0.1973 0.5762 -0.0382 0.02 Uiso 1 1 calc R

loop_
_atom_site_aniso_label
_atom_site_aniso_U_11
_atom_site_aniso_U_22
_atom_site_aniso_U_33
_atom_site_aniso_U_23
_atom_site_aniso_U_13
_atom_site_aniso_U_12
I1 0.02341(8) 0.01720(7) 0.02307(8) 0.00667(5) -0.01331(6) -0.01079(6)
Cu1 0.01880(13) 0.01392(12) 0.01465(13) 0.00487(9) -0.00599(10) -0.00639(10)
S1 0.0218(2) 0.0158(2) 0.0140(3) 0.00457(18) -0.0085(2) -0.0082(2)
N1 0.0146(8) 0.0125(8) 0.0137(8) 0.0020(6) -0.0044(7) -0.0069(7)
N2 0.0149(8) 0.0152(8) 0.0147(9) 0.0015(6) -0.0045(7) -0.0068(7)
N3 0.0122(8) 0.0117(8) 0.0150(9) 0.0034(6) -0.0035(7) -0.0053(6)
C1 0.0170(10) 0.0156(10) 0.0193(11) -0.0012(8) -0.0046(9) -0.0053(8)
C2 0.0201(10) 0.0251(11) 0.0168(11) -0.0041(8) -0.0014(9) -0.0100(9)
C3 0.0237(11) 0.0269(11) 0.0119(10) 0.0024(8) -0.0036(9) -0.0162(9)
C4 0.0184(10) 0.0174(10) 0.0148(10) 0.0036(7) -0.0079(8) -0.0115(8)
C5 0.0268(11) 0.0228(11) 0.0174(11) 0.0109(8) -0.0136(9) -0.0171(9)
C6 0.0237(11) 0.0143(10) 0.0253(12) 0.0089(8) -0.0149(9) -0.0096(9)
C7 0.0169(10) 0.0150(9) 0.0199(11) 0.0041(8) -0.0097(9) -0.0088(8)
C8 0.0186(10) 0.0147(10) 0.0301(13) 0.0017(8) -0.0108(10) -0.0030(8)
C9 0.0148(10) 0.0204(11) 0.0245(12) -0.0024(9) -0.0002(9) -0.0044(9)
C10 0.0158(10) 0.0211(10) 0.0174(11) 0.0020(8) -0.0009(8) -0.0085(9)
C11 0.0142(9) 0.0123(9) 0.0151(10) 0.0024(7) -0.0071(8) -0.0070(8)
C12 0.0145(9) 0.0138(9) 0.0147(10) 0.0018(7) -0.0082(8) -0.0083(8)
C13 0.0106(9) 0.0149(9) 0.0115(10) -0.0004(7) 0.0006(7) -0.0035(8)
C14 0.0213(10) 0.0171(10) 0.0155(11) -0.0018(8) -0.0031(9) -0.0091(9)
C15 0.0234(11) 0.0126(10) 0.0223(12) 0.0024(8) -0.0011(9) -0.0057(9)
C16 0.0187(10) 0.0174(10) 0.0156(11) 0.0069(8) -0.0031(9) -0.0033(9)
C17 0.0118(9) 0.0197(10) 0.0144(10) 0.0026(8) -0.0029(8) -0.0035(8)

loop_
_atom_type_symbol
_atom_type_description
_atom_type_scat_dispersion_real
_atom_type_scat_dispersion_imag
_atom_type_scat_source
C C 0.0033 0.0016 'International Tables Vol C Tables 4.2.6.8 and 6.1.1.4'
H H 0 0 'International Tables Vol C Tables 4.2.6.8 and 6.1.1.4'
Cu Cu 0.3201 1.2651 'International Tables Vol C Tables 4.2.6.8 and 6.1.1.4'
I I -0.4742 1.8119 'International Tables Vol C Tables 4.2.6.8 and 6.1.1.4'
N N 0.0061 0.0033 'International Tables Vol C Tables 4.2.6.8 and 6.1.1.4'
S S 0.1246 0.1234 'International Tables Vol C Tables 4.2.6.8 and 6.1.1.4'

loop_
_geom_angle_atom_site_label_1
_geom_angle_atom_site_label_2
_geom_angle_atom_site_label_3
_geom_angle
N1 Cu1 N2 79.74(6)
N1 Cu1 S1 112.14(4)
N2 Cu1 S1 122.12(5)
N1 Cu1 I1 106.12(4)
N2 Cu1 I1 108.18(4)
S1 Cu1 I1 120.331(19)
C13 S1 Cu1 111.35(7)
C1 N1 C12 117.23(16)
C1 N1 Cu1 129.22(13)
C12 N1 Cu1 113.53(12)
C10 N2 C11 117.18(16)
C10 N2 Cu1 130.67(13)
C11 N2 Cu1 112.11(12)
C17 N3 C13 124.70(16)
C17 N3 H3 117.7
C13 N3 H3 117.6
N1 C1 C2 123.80(18)
N1 C1 H1 118.1
C2 C1 H1 118.1
C3 C2 C1 119.38(18)
C3 C2 H2 120.3
C1 C2 H2 120.3
C2 C3 C4 118.87(19)
C2 C3 H3A 120.6
C4 C3 H3A 120.6
C12 C4 C3 117.82(17)
C12 C4 C5 119.42(18)
C3 C4 C5 122.76(18)
C6 C5 C4 120.54(19)
C6 C5 H5 119.7
C4 C5 H5 119.7
C5 C6 C7 121.70(17)
C5 C6 H6 119.2
C7 C6 H6 119.2
C8 C7 C11 117.32(18)
C8 C7 C6 123.72(17)
C11 C7 C6 118.96(17)
C9 C8 C7 119.84(18)
C9 C8 H8 120.1
C7 C8 H8 120.1
C8 C9 C10 118.72(19)
C8 C9 H9 120.6
C10 C9 H9 120.6
N2 C10 C9 123.84(19)
N2 C10 H10 118.1
C9 C10 H10 118.1
N2 C11 C7 123.10(17)
N2 C11 C12 117.54(15)
C7 C11 C12 119.35(17)
N1 C12 C4 122.90(17)
N1 C12 C11 117.07(16)
C4 C12 C11 120.03(16)
N3 C13 C14 115.57(16)
N3 C13 S1 120.72(14)
C14 C13 S1 123.69(14)
C15 C14 C13 121.13(18)
C15 C14 H14 119.4
C13 C14 H14 119.4
C14 C15 C16 120.27(18)
C14 C15 H15 119.9
C16 C15 H15 119.9
C17 C16 C15 118.04(17)
C17 C16 H16 121
C15 C16 H16 121
N3 C17 C16 120.28(18)
N3 C17 H17 119.9
C16 C17 H17 119.9

loop_
_geom_bond_atom_site_label_1
_geom_bond_atom_site_label_2
_geom_bond_distance
I1 Cu1 2.6216(5)
Cu1 N1 2.0836(16)
Cu1 N2 2.1177(15)
Cu1 S1 2.2343(6)
S1 C13 1.7081(19)
N1 C1 1.325(2)
N1 C12 1.365(2)
N2 C10 1.325(2)
N2 C11 1.367(2)
N3 C17 1.354(2)
N3 C13 1.356(2)
N3 H3 0.88
C1 C2 1.395(3)
C1 H1 0.95
C2 C3 1.368(3)
C2 H2 0.95
C3 C4 1.411(3)
C3 H3A 0.95
C4 C12 1.403(3)
C4 C5 1.440(3)
C5 C6 1.346(3)
C5 H5 0.95
C6 C7 1.438(3)
C6 H6 0.95
C7 C8 1.401(3)
C7 C11 1.412(2)
C8 C9 1.371(3)
C8 H8 0.95
C9 C10 1.405(3)
C9 H9 0.95
C10 H10 0.95
C11 C12 1.440(3)
C13 C14 1.405(2)
C14 C15 1.379(3)
C14 H14 0.95
C15 C16 1.404(3)
C15 H15 0.95
C16 C17 1.359(3)
C16 H16 0.95
C17 H17 0.95

loop_
_geom_hbond_atom_site_label_D
_geom_hbond_atom_site_label_H
_geom_hbond_atom_site_label_A
_geom_hbond_distance_DH
_geom_hbond_distance_HA
_geom_hbond_distance_DA
_geom_hbond_angle_DHA
N3 H3 I1 0.88 2.61 3.4440(16) 158.3

loop_
_geom_torsion_atom_site_label_1
_geom_torsion_atom_site_label_2
_geom_torsion_atom_site_label_3
_geom_torsion_atom_site_label_4
_geom_torsion
N1 Cu1 S1 C13 -138.61(8)
N2 Cu1 S1 C13 129.77(8)
I1 Cu1 S1 C13 -12.79(7)
N2 Cu1 N1 C1 -178.74(16)
S1 Cu1 N1 C1 60.62(16)
I1 Cu1 N1 C1 -72.62(16)
N2 Cu1 N1 C12 -0.15(12)
S1 Cu1 N1 C12 -120.79(11)
I1 Cu1 N1 C12 105.97(12)
N1 Cu1 N2 C10 177.98(17)
S1 Cu1 N2 C10 -72.24(17)
I1 Cu1 N2 C10 74.24(17)
N1 Cu1 N2 C11 0.22(12)
S1 Cu1 N2 C11 110.00(12)
I1 Cu1 N2 C11 -103.52(12)
C12 N1 C1 C2 -0.3(3)
Cu1 N1 C1 C2 178.26(14)
N1 C1 C2 C3 0.6(3)
C1 C2 C3 C4 -0.5(3)
C2 C3 C4 C12 0.1(3)
C2 C3 C4 C5 -179.30(17)
C12 C4 C5 C6 -0.6(3)
C3 C4 C5 C6 178.82(18)
C4 C5 C6 C7 -0.3(3)
C5 C6 C7 C8 -178.14(18)
C5 C6 C7 C11 1.1(3)
C11 C7 C8 C9 0.0(3)
C6 C7 C8 C9 179.23(18)
C7 C8 C9 C10 0.6(3)
C11 N2 C10 C9 0.0(3)
Cu1 N2 C10 C9 -177.70(14)
C8 C9 C10 N2 -0.6(3)
C10 N2 C11 C7 0.7(3)
Cu1 N2 C11 C7 178.80(14)
C10 N2 C11 C12 -178.34(15)
Cu1 N2 C11 C12 -0.2(2)
C8 C7 C11 N2 -0.7(3)
C6 C7 C11 N2 -179.95(16)
C8 C7 C11 C12 178.33(16)
C6 C7 C11 C12 -0.9(3)
C1 N1 C12 C4 -0.1(3)
Cu1 N1 C12 C4 -178.91(13)
C1 N1 C12 C11 178.84(15)
Cu1 N1 C12 C11 0.07(19)
C3 C4 C12 N1 0.2(3)
C5 C4 C12 N1 179.66(16)
C3 C4 C12 C11 -178.74(15)
C5 C4 C12 C11 0.7(3)
N2 C11 C12 N1 0.1(2)
C7 C11 C12 N1 -178.96(16)
N2 C11 C12 C4 179.14(16)
C7 C11 C12 C4 0.1(3)
C17 N3 C13 C14 -0.7(3)
C17 N3 C13 S1 -179.51(14)
Cu1 S1 C13 N3 -6.81(17)
Cu1 S1 C13 C14 174.51(14)
N3 C13 C14 C15 -0.1(3)
S1 C13 C14 C15 178.61(16)
C13 C14 C15 C16 0.8(3)
C14 C15 C16 C17 -0.7(3)
C13 N3 C17 C16 0.9(3)
C15 C16 C17 N3 -0.1(3)
